data_1543981
loop_
_publ_author_name
'Toney, Sydney E.'
'Hillesheim, Patrick C.'
'Guillet, Gary L.'

_publ_section_title
;
 (18-Crown-6-\k^6^<i>O</i>){(trimethylsilyl)[6-(trimethylsilylamino)pyridin-2-yl-\k<i>N</i>^1^]azanido-\k<i>N</i>}potassium(I)
;
_journal_coeditor_code BH4011
_journal_issue 8
_journal_name_full IUCrData
_journal_page_first x161338
_journal_paper_doi 10.1107/S2414314616013389
_journal_volume 1
_journal_year 2016
_chemical_formula_iupac '[K (C11 H22 N3 Si2) (C12 H24 O6)]'
_chemical_formula_moiety 'C23 H46 K N3 O6 Si2'
_chemical_formula_sum 'C23 H46 K N3 O6 Si2'
_chemical_formula_weight 555.91
_chemical_name_systematic
(18-Crown-6-\k^6^<i>O</i>){(trimethylsilyl)[6-(trimethylsilylamino)pyridin-2-yl-\k<i>N</i>^1^]azanido-\k<i>N</i>}potassium(I)
_space_group_crystal_system monoclinic
_space_group_IT_number 15
_space_group_name_Hall '-I 2ya'
_space_group_name_H-M_alt 'I 1 2/a 1'
_symmetry_space_group_name_Hall '-I 2ya'
_symmetry_space_group_name_H-M 'I 1 2/a 1'
_atom_sites_solution_hydrogens mixed
_atom_sites_solution_primary direct
_atom_sites_solution_secondary difmap
_audit_creation_method
;
Olex2 1.2
(compiled 2016.02.19 svn.r3266 for OlexSys, GUI svn.r5155)
;
_cell_angle_alpha 90
_cell_angle_beta 119.399(7)
_cell_angle_gamma 90
_cell_formula_units_Z 8
_cell_length_a 20.3301(10)
_cell_length_b 17.4558(6)
_cell_length_c 20.5691(11)
_cell_measurement_reflns_used 8021
_cell_measurement_temperature 173
_cell_measurement_theta_max 27.5
_cell_measurement_theta_min 1.6
_cell_volume 6359.5(7)
_computing_cell_refinement
;
CrysAlis PRO (Rigaku OD, 2015)
;
_computing_data_collection
;
CrysAlis PRO (Rigaku OD, 2015)
;
_computing_data_reduction
;
CrysAlis PRO (Rigaku OD, 2015)
;
_computing_molecular_graphics
;
<i>OLEX2</i> (Dolomanov <i>et al.</i>,  2009)
;
_computing_publication_material
;
<i>OLEX2</i> (Dolomanov <i>et al.</i>,  2009)
;
_computing_structure_refinement
;
SHELXL2014 (Sheldrick, 2015b)
;
_computing_structure_solution
;
SHELXT (Sheldrick, 2015a)
;
_diffrn_ambient_temperature 173
_diffrn_detector_area_resol_mean 13.6612
_diffrn_measured_fraction_theta_full 0.999
_diffrn_measured_fraction_theta_max 0.999
_diffrn_measurement_device_type 'Rigaku XtaLAB mini'
_diffrn_measurement_method '\w scans'
_diffrn_radiation_monochromator 'Graphite Monochromator'
_diffrn_radiation_type MoK\a
_diffrn_radiation_wavelength 0.71073
_diffrn_reflns_av_R_equivalents 0.0458
_diffrn_reflns_limit_h_max 24
_diffrn_reflns_limit_h_min -24
_diffrn_reflns_limit_k_max 20
_diffrn_reflns_limit_k_min -20
_diffrn_reflns_limit_l_max 24
_diffrn_reflns_limit_l_min -24
_diffrn_reflns_number 27816
_diffrn_reflns_theta_full 25.250
_diffrn_reflns_theta_max 25.250
_diffrn_reflns_theta_min 2.273
_exptl_absorpt_coefficient_mu 0.279
_exptl_absorpt_correction_T_max 1.000
_exptl_absorpt_correction_T_min 0.797
_exptl_absorpt_correction_type multi-scan
_exptl_absorpt_process_details
;
(CrysAlis PRO; Rigaku OD, 2015)
;
_exptl_crystal_colour 'pale yellow'
_exptl_crystal_density_diffrn 1.161
_exptl_crystal_description block
_exptl_crystal_F_000 2400
_exptl_crystal_size_max 0.56
_exptl_crystal_size_mid 0.36
_exptl_crystal_size_min 0.29
_refine_diff_density_max 0.641
_refine_diff_density_min -0.276
_refine_ls_extinction_method none
_refine_ls_goodness_of_fit_ref 1.049
_refine_ls_hydrogen_treatment mixed
_refine_ls_matrix_type full
_refine_ls_number_parameters 350
_refine_ls_number_reflns 5770
_refine_ls_number_restraints 6
_refine_ls_restrained_S_all 1.049
_refine_ls_R_factor_all 0.0753
_refine_ls_R_factor_gt 0.0573
_refine_ls_shift/su_max 0.000
_refine_ls_shift/su_mean 0.000
_refine_ls_structure_factor_coef Fsqd
_refine_ls_weighting_details 'w=1/[\s^2^(Fo^2^)+(0.0533P)^2^+12.3202P] where P=(Fo^2^+2Fc^2^)/3'
_refine_ls_weighting_scheme calc
_refine_ls_wR_factor_gt 0.1304
_refine_ls_wR_factor_ref 0.1404
_reflns_number_gt 4565
_reflns_number_total 5770
_reflns_threshold_expression I>2\s(I)
_cod_data_source_file bh4011sup1.cif
_cod_data_source_block I
_cod_original_cell_volume 6359.5(6)
_cod_database_code 1543981

loop_
_space_group_symop_operation_xyz
'x, y, z'
'-x+1/2, y, -z'
'x+1/2, y+1/2, z+1/2'
'-x+1, y+1/2, -z+1/2'
'-x, -y, -z'
'x-1/2, -y, z'
'-x+1/2, -y+1/2, -z+1/2'
'x, -y+1/2, z+1/2'

loop_
_atom_site_type_symbol
_atom_site_label
_atom_site_fract_x
_atom_site_fract_y
_atom_site_fract_z
_atom_site_U_iso_or_equiv
_atom_site_adp_type
_atom_site_calc_flag
_atom_site_occupancy
_atom_site_disorder_assembly
_atom_site_disorder_group
K K1 0.37601(3) 0.33574(4) 0.41659(3) 0.03787(17) Uani d 1 . .
Si Si1 0.53829(5) 0.24442(5) 0.36944(4) 0.0440(2) Uani d 1 . .
Si Si2 0.22824(17) 0.56321(18) 0.16953(19) 0.0538(7) Uani d 0.727(7) A 1
O O5 0.24060(11) 0.25955(12) 0.33205(11) 0.0432(5) Uani d 1 . .
O O6 0.33257(12) 0.20087(12) 0.47690(11) 0.0493(5) Uani d 1 . .
O O2 0.48287(12) 0.40416(13) 0.55274(12) 0.0542(6) Uani d 1 . .
O O4 0.22649(11) 0.42225(13) 0.34204(13) 0.0548(6) Uani d 1 . .
N N1 0.47290(12) 0.31219(14) 0.35653(12) 0.0382(5) Uani d 1 . .
N N2 0.38208(12) 0.40545(13) 0.29390(12) 0.0348(5) Uani d 1 . .
O O1 0.48377(13) 0.24315(13) 0.53913(13) 0.0561(6) Uani d 1 . .
O O3 0.34216(13) 0.47888(14) 0.47999(14) 0.0636(7) Uani d 1 . .
C C1 0.44893(14) 0.37042(15) 0.30789(14) 0.0340(6) Uani d 1 . .
N N3 0.28526(15) 0.49256(17) 0.2328(2) 0.0572(8) Uani d 1 . .
C C5 0.35350(15) 0.46304(16) 0.24448(15) 0.0392(7) Uani d 1 . .
C C2 0.48654(17) 0.39912(17) 0.27002(17) 0.0446(7) Uani d 1 . .
H H2 0.5319 0.3773 0.2788 0.054 Uiso calc 1 . .
C C19 0.18511(17) 0.30613(19) 0.27335(17) 0.0486(8) Uani d 1 . .
H H19A 0.1408 0.2753 0.2427 0.058 Uiso calc 1 . .
H H19B 0.2053 0.3241 0.2420 0.058 Uiso calc 1 . .
C C18 0.16240(17) 0.3741(2) 0.30315(19) 0.0532(8) Uani d 1 . .
H H18A 0.1220 0.4020 0.2623 0.064 Uiso calc 1 . .
H H18B 0.1445 0.3569 0.3366 0.064 Uiso calc 1 . .
C C4 0.3887(2) 0.49176(18) 0.20632(18) 0.0512(8) Uani d 1 . .
H H4 0.3676 0.5317 0.1723 0.061 Uiso calc 1 . .
C C3 0.4565(2) 0.45838(19) 0.22108(19) 0.0540(8) Uani d 1 . .
H H3A 0.4819 0.4768 0.1971 0.065 Uiso calc 1 . .
C C20 0.21142(17) 0.2138(2) 0.36939(17) 0.0505(8) Uani d 1 . .
H H20A 0.1670 0.1862 0.3333 0.061 Uiso calc 1 . .
H H20B 0.1972 0.2461 0.3989 0.061 Uiso calc 1 . .
C C6 0.53333(19) 0.2108(2) 0.28003(18) 0.0547(8) Uani d 1 . .
H H6A 0.4822 0.2145 0.2400 0.082 Uiso calc 1 . .
H H6B 0.5498 0.1585 0.2855 0.082 Uiso calc 1 . .
H H6C 0.5654 0.2423 0.2691 0.082 Uiso calc 1 . .
C C21 0.2714(2) 0.15905(19) 0.41856(18) 0.0561(9) Uani d 1 . .
H H21A 0.2511 0.1228 0.4399 0.067 Uiso calc 1 . .
H H21B 0.2892 0.1307 0.3897 0.067 Uiso calc 1 . .
C C23 0.45575(19) 0.2034(2) 0.58003(18) 0.0581(9) Uani d 1 . .
H H23A 0.4378 0.2393 0.6038 0.070 Uiso calc 1 . .
H H23B 0.4953 0.1723 0.6184 0.070 Uiso calc 1 . .
C C22 0.39254(19) 0.1539(2) 0.5265(2) 0.0587(9) Uani d 1 . .
H H22A 0.4094 0.1220 0.4989 0.070 Uiso calc 1 . .
H H22B 0.3759 0.1207 0.5534 0.070 Uiso calc 1 . .
C C13 0.5376(2) 0.3591(2) 0.6117(2) 0.0724(11) Uani d 1 . .
H H13A 0.5204 0.3472 0.6469 0.087 Uiso calc 1 . .
H H13B 0.5847 0.3873 0.6378 0.087 Uiso calc 1 . .
C C7 0.63966(19) 0.2734(3) 0.4331(2) 0.0780(12) Uani d 1 . .
H H7A 0.6517 0.3169 0.4124 0.117 Uiso calc 1 . .
H H7B 0.6724 0.2316 0.4380 0.117 Uiso calc 1 . .
H H7C 0.6464 0.2864 0.4813 0.117 Uiso calc 1 . .
C C8 0.5198(2) 0.1573(2) 0.4111(2) 0.0656(10) Uani d 1 . .
H H8A 0.5267 0.1696 0.4596 0.098 Uiso calc 1 . .
H H8B 0.5544 0.1174 0.4158 0.098 Uiso calc 1 . .
H H8C 0.4689 0.1402 0.3795 0.098 Uiso calc 1 . .
C C12 0.5499(2) 0.2879(3) 0.5811(2) 0.0786(12) Uani d 1 . .
H H12A 0.5712 0.3007 0.5493 0.094 Uiso calc 1 . .
H H12B 0.5868 0.2570 0.6220 0.094 Uiso calc 1 . .
C C14 0.4656(2) 0.4693(3) 0.5824(3) 0.0738(13) Uani d 1 . .
C C15 0.4119(2) 0.5184(2) 0.5220(3) 0.0717(12) Uani d 1 . .
H H15A 0.4037 0.5650 0.5426 0.086 Uiso calc 1 . .
H H15B 0.4323 0.5323 0.4897 0.086 Uiso calc 1 . .
C C16 0.2860(2) 0.5253(2) 0.4243(3) 0.0801(13) Uani d 1 . .
H H16A 0.3025 0.5425 0.3898 0.096 Uiso calc 1 . .
H H16B 0.2773 0.5701 0.4470 0.096 Uiso calc 1 . .
C C17 0.2145(2) 0.4802(2) 0.3833(3) 0.0798(13) Uani d 1 . .
H H17A 0.2013 0.4573 0.4184 0.096 Uiso calc 1 . .
H H17B 0.1735 0.5134 0.3500 0.096 Uiso calc 1 . .
C C10 0.2656(5) 0.6614(5) 0.2001(7) 0.0866(16) Uani d 0.727(7) A 1
H H10A 0.2619 0.6747 0.2435 0.130 Uiso calc 0.727(7) A 1
H H10B 0.2366 0.6971 0.1607 0.130 Uiso calc 0.727(7) A 1
H H10C 0.3175 0.6633 0.2119 0.130 Uiso calc 0.727(7) A 1
C C9 0.2135(4) 0.5557(4) 0.0737(3) 0.0866(16) Uani d 0.727(7) A 1
H H9A 0.2615 0.5541 0.0754 0.130 Uiso calc 0.727(7) A 1
H H9B 0.1854 0.5993 0.0451 0.130 Uiso calc 0.727(7) A 1
H H9C 0.1859 0.5097 0.0508 0.130 Uiso calc 0.727(7) A 1
C C11 0.1346(3) 0.5513(4) 0.1639(4) 0.0866(16) Uani d 0.727(7) A 1
H H11A 0.1177 0.4994 0.1506 0.130 Uiso calc 0.727(7) A 1
H H11B 0.0987 0.5854 0.1267 0.130 Uiso calc 0.727(7) A 1
H H11C 0.1389 0.5631 0.2114 0.130 Uiso calc 0.727(7) A 1
H H14A 0.515(2) 0.493(2) 0.615(2) 0.089(13) Uiso d 1 . .
H H14B 0.448(3) 0.453(3) 0.613(3) 0.108(17) Uiso d 1 . .
H H3 0.274(2) 0.474(2) 0.260(2) 0.054(12) Uiso d 1 . .
C C9' 0.1665(11) 0.5500(10) 0.0965(10) 0.113(6) Uani d 0.273(7) A 2
H H9'A 0.1937 0.5148 0.0826 0.169 Uiso calc 0.273(7) A 2
H H9'B 0.1562 0.5960 0.0676 0.169 Uiso calc 0.273(7) A 2
H H9'C 0.1198 0.5270 0.0873 0.169 Uiso calc 0.273(7) A 2
Si Si2' 0.2232(6) 0.5729(6) 0.1957(6) 0.068(2) Uani d 0.273(7) A 2
C C10' 0.2770(15) 0.6586(13) 0.216(2) 0.113(6) Uani d 0.273(7) A 2
H H10D 0.2998 0.6695 0.2683 0.169 Uiso calc 0.273(7) A 2
H H10E 0.2445 0.7002 0.1880 0.169 Uiso calc 0.273(7) A 2
H H10F 0.3157 0.6524 0.2025 0.169 Uiso calc 0.273(7) A 2
C C11' 0.1599(10) 0.5936(10) 0.2300(13) 0.113(6) Uani d 0.273(7) A 2
H H11D 0.1404 0.5466 0.2379 0.169 Uiso calc 0.273(7) A 2
H H11E 0.1190 0.6245 0.1942 0.169 Uiso calc 0.273(7) A 2
H H11F 0.1863 0.6210 0.2763 0.169 Uiso calc 0.273(7) A 2

loop_
_atom_site_aniso_label
_atom_site_aniso_U_11
_atom_site_aniso_U_22
_atom_site_aniso_U_33
_atom_site_aniso_U_12
_atom_site_aniso_U_13
_atom_site_aniso_U_23
K1 0.0336(3) 0.0448(4) 0.0361(3) -0.0076(3) 0.0177(3) -0.0087(3)
Si1 0.0349(4) 0.0534(5) 0.0350(4) 0.0100(4) 0.0104(4) -0.0071(4)
Si2 0.0354(9) 0.0394(9) 0.0706(18) 0.0066(6) 0.0136(11) 0.0092(11)
O5 0.0381(11) 0.0529(12) 0.0373(11) -0.0103(9) 0.0175(9) -0.0108(9)
O6 0.0479(12) 0.0523(13) 0.0407(11) -0.0096(10) 0.0164(10) -0.0067(10)
O2 0.0497(13) 0.0575(14) 0.0470(13) -0.0146(11) 0.0172(11) -0.0130(11)
O4 0.0396(12) 0.0573(14) 0.0726(15) -0.0078(10) 0.0316(11) -0.0234(12)
N1 0.0334(12) 0.0470(14) 0.0307(12) 0.0035(10) 0.0129(10) -0.0056(10)
N2 0.0290(11) 0.0391(13) 0.0304(12) -0.0017(10) 0.0102(10) -0.0054(10)
O1 0.0516(13) 0.0570(14) 0.0569(14) -0.0085(11) 0.0244(12) -0.0044(11)
O3 0.0507(14) 0.0711(16) 0.0800(17) -0.0282(12) 0.0406(14) -0.0419(14)
C1 0.0297(13) 0.0370(15) 0.0288(13) -0.0040(12) 0.0093(11) -0.0141(12)
N3 0.0378(15) 0.0503(18) 0.076(2) 0.0042(12) 0.0225(15) 0.0138(16)
C5 0.0361(15) 0.0354(15) 0.0344(15) -0.0024(12) 0.0083(13) -0.0071(12)
C2 0.0456(17) 0.0433(17) 0.0542(18) -0.0031(14) 0.0316(15) -0.0109(14)
C19 0.0391(16) 0.059(2) 0.0389(17) -0.0070(14) 0.0123(14) -0.0097(14)
C18 0.0329(16) 0.063(2) 0.061(2) -0.0083(15) 0.0212(15) -0.0112(17)
C4 0.069(2) 0.0396(17) 0.0448(18) -0.0027(16) 0.0275(17) 0.0006(14)
C3 0.074(2) 0.0450(19) 0.060(2) -0.0067(17) 0.0469(19) -0.0076(16)
C20 0.0428(17) 0.066(2) 0.0389(17) -0.0227(16) 0.0171(14) -0.0134(15)
C6 0.055(2) 0.059(2) 0.0526(19) 0.0118(16) 0.0284(17) -0.0096(16)
C21 0.065(2) 0.054(2) 0.0481(19) -0.0271(17) 0.0267(17) -0.0129(16)
C23 0.0481(19) 0.079(2) 0.0417(18) 0.0054(17) 0.0177(16) 0.0048(17)
C22 0.057(2) 0.057(2) 0.063(2) -0.0006(17) 0.0295(18) 0.0078(17)
C13 0.063(2) 0.080(3) 0.054(2) -0.025(2) 0.0122(19) -0.008(2)
C7 0.0398(19) 0.100(3) 0.072(3) 0.014(2) 0.0098(18) -0.026(2)
C8 0.079(3) 0.063(2) 0.050(2) 0.0204(19) 0.0273(19) 0.0039(17)
C12 0.046(2) 0.084(3) 0.082(3) -0.007(2) 0.013(2) -0.004(2)
C14 0.059(2) 0.098(3) 0.075(3) -0.043(2) 0.041(2) -0.057(3)
C15 0.048(2) 0.065(2) 0.106(3) -0.0242(19) 0.040(2) -0.047(2)
C16 0.056(2) 0.064(3) 0.116(4) -0.006(2) 0.040(2) -0.045(2)
C17 0.048(2) 0.079(3) 0.110(3) -0.0038(19) 0.037(2) -0.048(3)
C10 0.064(2) 0.067(2) 0.106(3) 0.0136(18) 0.024(2) 0.015(2)
C9 0.064(2) 0.067(2) 0.106(3) 0.0136(18) 0.024(2) 0.015(2)
C11 0.064(2) 0.067(2) 0.106(3) 0.0136(18) 0.024(2) 0.015(2)
C9' 0.082(8) 0.059(6) 0.154(14) 0.033(5) 0.024(8) -0.001(7)
Si2' 0.048(3) 0.067(4) 0.076(5) 0.011(2) 0.021(3) 0.017(4)
C10' 0.082(8) 0.059(6) 0.154(14) 0.033(5) 0.024(8) -0.001(7)
C11' 0.082(8) 0.059(6) 0.154(14) 0.033(5) 0.024(8) -0.001(7)

loop_
_atom_type_symbol
_atom_type_description
_atom_type_scat_dispersion_real
_atom_type_scat_dispersion_imag
_atom_type_scat_source
C C 0.0033 0.0016 'International Tables Vol C Tables 4.2.6.8 and 6.1.1.4'
H H 0.0000 0.0000 'International Tables Vol C Tables 4.2.6.8 and 6.1.1.4'
K K 0.2009 0.2494 'International Tables Vol C Tables 4.2.6.8 and 6.1.1.4'
N N 0.0061 0.0033 'International Tables Vol C Tables 4.2.6.8 and 6.1.1.4'
O O 0.0106 0.0060 'International Tables Vol C Tables 4.2.6.8 and 6.1.1.4'
Si Si 0.0817 0.0704 'International Tables Vol C Tables 4.2.6.8 and 6.1.1.4'

loop_
_geom_angle_atom_site_label_1
_geom_angle_atom_site_label_2
_geom_angle_atom_site_label_3
_geom_angle
O5 K1 O6 58.49(6)
O5 K1 O2 150.12(6)
O5 K1 O4 58.92(6)
O5 K1 N1 110.33(6)
O5 K1 N2 96.35(6)
O5 K1 O1 111.93(6)
O5 K1 O3 107.36(6)
O6 K1 O4 100.02(6)
O6 K1 O3 107.05(6)
O2 K1 O6 99.28(6)
O2 K1 O4 112.34(7)
O2 K1 N2 110.43(7)
O2 K1 O1 59.19(7)
O2 K1 O3 57.04(7)
O4 K1 O3 55.30(6)
N1 K1 O6 118.60(7)
N1 K1 O2 97.64(7)
N1 K1 O4 126.14(7)
N1 K1 N2 48.21(6)
N1 K1 O1 84.67(7)
N1 K1 O3 131.24(7)
N2 K1 O6 148.34(6)
N2 K1 O4 79.02(6)
N2 K1 O1 131.73(7)
N2 K1 O3 98.36(7)
O1 K1 O6 56.58(6)
O1 K1 O4 149.08(7)
O1 K1 O3 108.60(7)
N1 Si1 C6 113.64(13)
N1 Si1 C7 115.16(15)
N1 Si1 C8 108.62(15)
C6 Si1 C7 106.12(17)
C8 Si1 C6 105.50(16)
C8 Si1 C7 107.20(19)
N3 Si2 C10 112.8(3)
N3 Si2 C9 116.3(3)
N3 Si2 C11 104.5(3)
C10 Si2 C11 111.1(5)
C9 Si2 C10 104.6(5)
C9 Si2 C11 107.5(3)
C19 O5 K1 112.66(16)
C20 O5 K1 118.66(16)
C20 O5 C19 114.1(2)
C21 O6 K1 111.44(17)
C22 O6 K1 115.64(18)
C22 O6 C21 113.4(3)
C13 O2 K1 120.8(2)
C14 O2 K1 122.3(2)
C14 O2 C13 109.6(3)
C18 O4 K1 113.71(18)
C17 O4 K1 118.3(2)
C17 O4 C18 112.3(2)
Si1 N1 K1 133.89(12)
C1 N1 K1 98.06(16)
C1 N1 Si1 127.94(19)
C1 N2 K1 95.27(16)
C5 N2 K1 142.86(18)
C5 N2 C1 120.2(2)
C23 O1 K1 116.16(18)
C23 O1 C12 116.6(3)
C12 O1 K1 108.0(2)
C15 O3 K1 106.81(19)
C16 O3 K1 112.76(19)
C16 O3 C15 112.5(3)
N1 C1 K1 58.17(14)
N1 C1 N2 116.8(2)
N1 C1 C2 125.4(3)
N2 C1 K1 59.93(14)
N2 C1 C2 117.8(3)
C2 C1 K1 168.24(18)
Si2 N3 H3 121(3)
C5 N3 Si2 129.1(3)
C5 N3 H3 110(3)
C5 N3 Si2' 143.3(4)
Si2' N3 H3 104(3)
N2 C5 N3 115.7(3)
N2 C5 C4 123.1(3)
N3 C5 C4 121.1(3)
C1 C2 H2 119.8
C3 C2 C1 120.4(3)
C3 C2 H2 119.8
O5 C19 H19A 109.2
O5 C19 H19B 109.2
O5 C19 C18 112.0(2)
H19A C19 H19B 107.9
C18 C19 H19A 109.2
C18 C19 H19B 109.2
O4 C18 C19 108.4(2)
O4 C18 H18A 110.0
O4 C18 H18B 110.0
C19 C18 H18A 110.0
C19 C18 H18B 110.0
H18A C18 H18B 108.4
C5 C4 H4 121.4
C3 C4 C5 117.2(3)
C3 C4 H4 121.4
C2 C3 C4 121.2(3)
C2 C3 H3A 119.4
C4 C3 H3A 119.4
O5 C20 H20A 110.1
O5 C20 H20B 110.1
O5 C20 C21 107.9(3)
H20A C20 H20B 108.4
C21 C20 H20A 110.1
C21 C20 H20B 110.1
Si1 C6 H6A 109.5
Si1 C6 H6B 109.5
Si1 C6 H6C 109.5
H6A C6 H6B 109.5
H6A C6 H6C 109.5
H6B C6 H6C 109.5
O6 C21 C20 109.1(3)
O6 C21 H21A 109.9
O6 C21 H21B 109.9
C20 C21 H21A 109.9
C20 C21 H21B 109.9
H21A C21 H21B 108.3
O1 C23 H23A 110.2
O1 C23 H23B 110.2
O1 C23 C22 107.4(3)
H23A C23 H23B 108.5
C22 C23 H23A 110.2
C22 C23 H23B 110.2
O6 C22 C23 108.8(3)
O6 C22 H22A 109.9
O6 C22 H22B 109.9
C23 C22 H22A 109.9
C23 C22 H22B 109.9
H22A C22 H22B 108.3
O2 C13 H13A 109.8
O2 C13 H13B 109.8
O2 C13 C12 109.3(3)
H13A C13 H13B 108.3
C12 C13 H13A 109.8
C12 C13 H13B 109.8
Si1 C7 H7A 109.5
Si1 C7 H7B 109.5
Si1 C7 H7C 109.5
H7A C7 H7B 109.5
H7A C7 H7C 109.5
H7B C7 H7C 109.5
Si1 C8 H8A 109.5
Si1 C8 H8B 109.5
Si1 C8 H8C 109.5
H8A C8 H8B 109.5
H8A C8 H8C 109.5
H8B C8 H8C 109.5
O1 C12 C13 114.5(3)
O1 C12 H12A 108.6
O1 C12 H12B 108.6
C13 C12 H12A 108.6
C13 C12 H12B 108.6
H12A C12 H12B 107.6
O2 C14 C15 110.1(3)
O2 C14 H14A 105(2)
O2 C14 H14B 108(3)
C15 C14 H14A 115(2)
C15 C14 H14B 113(3)
H14A C14 H14B 105(4)
O3 C15 C14 109.8(3)
O3 C15 H15A 109.7
O3 C15 H15B 109.7
C14 C15 H15A 109.7
C14 C15 H15B 109.7
H15A C15 H15B 108.2
O3 C16 H16A 109.8
O3 C16 H16B 109.8
O3 C16 C17 109.3(4)
H16A C16 H16B 108.3
C17 C16 H16A 109.8
C17 C16 H16B 109.8
O4 C17 C16 108.0(3)
O4 C17 H17A 110.1
O4 C17 H17B 110.1
C16 C17 H17A 110.1
C16 C17 H17B 110.1
H17A C17 H17B 108.4
Si2 C10 H10A 109.5
Si2 C10 H10B 109.5
Si2 C10 H10C 109.5
H10A C10 H10B 109.5
H10A C10 H10C 109.5
H10B C10 H10C 109.5
Si2 C9 H9A 109.5
Si2 C9 H9B 109.5
Si2 C9 H9C 109.5
H9A C9 H9B 109.5
H9A C9 H9C 109.5
H9B C9 H9C 109.5
Si2 C11 H11A 109.5
Si2 C11 H11B 109.5
Si2 C11 H11C 109.5
H11A C11 H11B 109.5
H11A C11 H11C 109.5
H11B C11 H11C 109.5
H9'A C9' H9'B 109.5
H9'A C9' H9'C 109.5
H9'B C9' H9'C 109.5
Si2' C9' H9'A 109.5
Si2' C9' H9'B 109.5
Si2' C9' H9'C 109.5
N3 Si2' C9' 103.4(7)
C10' Si2' N3 109.7(10)
C10' Si2' C9' 115.2(16)
C10' Si2' C11' 102.5(16)
C11' Si2' N3 119.0(8)
C11' Si2' C9' 107.7(11)
Si2' C10' H10D 109.5
Si2' C10' H10E 109.5
Si2' C10' H10F 109.5
H10D C10' H10E 109.5
H10D C10' H10F 109.5
H10E C10' H10F 109.5
Si2' C11' H11D 109.5
Si2' C11' H11E 109.5
Si2' C11' H11F 109.5
H11D C11' H11E 109.5
H11D C11' H11F 109.5
H11E C11' H11F 109.5

loop_
_geom_bond_atom_site_label_1
_geom_bond_atom_site_label_2
_geom_bond_distance
K1 O1 2.889(2)
K1 O2 2.831(2)
K1 O3 3.049(2)
K1 O4 3.049(2)
K1 O5 2.770(2)
K1 O6 2.990(2)
K1 N1 2.822(2)
K1 N2 2.858(2)
Si1 N1 1.700(2)
Si1 C6 1.885(3)
Si1 C7 1.889(4)
Si1 C8 1.873(4)
Si2 N3 1.754(4)
Si2 C10 1.856(9)
Si2 C9 1.847(7)
Si2 C11 1.862(7)
O5 C19 1.433(4)
O5 C20 1.423(4)
O6 C21 1.433(4)
O6 C22 1.407(4)
O2 C13 1.416(4)
O2 C14 1.414(5)
O4 C18 1.422(4)
O4 C17 1.417(4)
N1 C1 1.339(4)
N2 C1 1.385(3)
N2 C5 1.342(4)
O1 C23 1.409(4)
O1 C12 1.423(4)
O3 C15 1.425(4)
O3 C16 1.410(5)
C1 C2 1.424(4)
N3 C5 1.386(4)
N3 H3 0.76(3)
N3 Si2' 1.788(11)
C5 C4 1.389(4)
C2 H2 0.9300
C2 C3 1.361(5)
C19 H19A 0.9700
C19 H19B 0.9700
C19 C18 1.507(4)
C18 H18A 0.9700
C18 H18B 0.9700
C4 H4 0.9300
C4 C3 1.387(5)
C3 H3A 0.9300
C20 H20A 0.9700
C20 H20B 0.9700
C20 C21 1.488(5)
C6 H6A 0.9600
C6 H6B 0.9600
C6 H6C 0.9600
C21 H21A 0.9700
C21 H21B 0.9700
C23 H23A 0.9700
C23 H23B 0.9700
C23 C22 1.491(5)
C22 H22A 0.9700
C22 H22B 0.9700
C13 H13A 0.9700
C13 H13B 0.9700
C13 C12 1.469(6)
C7 H7A 0.9600
C7 H7B 0.9600
C7 H7C 0.9600
C8 H8A 0.9600
C8 H8B 0.9600
C8 H8C 0.9600
C12 H12A 0.9700
C12 H12B 0.9700
C14 C15 1.462(6)
C14 H14A 0.98(5)
C14 H14B 0.91(5)
C15 H15A 0.9700
C15 H15B 0.9700
C16 H16A 0.9700
C16 H16B 0.9700
C16 C17 1.497(5)
C17 H17A 0.9700
C17 H17B 0.9700
C10 H10A 0.9600
C10 H10B 0.9600
C10 H10C 0.9600
C9 H9A 0.9600
C9 H9B 0.9600
C9 H9C 0.9600
C11 H11A 0.9600
C11 H11B 0.9600
C11 H11C 0.9600
C9' H9'A 0.9600
C9' H9'B 0.9600
C9' H9'C 0.9600
C9' Si2' 1.828(17)
Si2' C10' 1.78(2)
Si2' C11' 1.782(17)
C10' H10D 0.9600
C10' H10E 0.9600
C10' H10F 0.9600
C11' H11D 0.9600
C11' H11E 0.9600
C11' H11F 0.9600

loop_
_geom_torsion_atom_site_label_1
_geom_torsion_atom_site_label_2
_geom_torsion_atom_site_label_3
_geom_torsion_atom_site_label_4
_geom_torsion
K1 O5 C19 C18 -64.4(3)
K1 O5 C20 C21 -53.6(3)
K1 O6 C21 C20 -47.2(3)
K1 O6 C22 C23 44.1(3)
K1 O2 C13 C12 23.9(4)
K1 O2 C14 C15 -32.7(4)
K1 O4 C18 C19 -31.6(3)
K1 O4 C17 C16 42.1(5)
K1 N1 C1 N2 -13.2(2)
K1 N1 C1 C2 166.5(2)
K1 N2 C1 N1 12.9(2)
K1 N2 C1 C2 -166.8(2)
K1 N2 C5 N3 -20.9(4)
K1 N2 C5 C4 159.7(2)
K1 O1 C23 C22 57.4(3)
K1 O1 C12 C13 59.2(4)
K1 O3 C15 C14 -60.4(3)
K1 O3 C16 C17 59.7(4)
K1 C1 C2 C3 -76.7(10)
Si1 N1 C1 K1 176.5(3)
Si1 N1 C1 N2 163.35(19)
Si1 N1 C1 C2 -16.9(4)
Si2 N3 C5 N2 -175.9(3)
Si2 N3 C5 C4 3.5(5)
O5 C19 C18 O4 64.3(3)
O5 C20 C21 O6 66.8(3)
O2 C13 C12 O1 -57.3(5)
O2 C14 C15 O3 64.3(4)
N1 C1 C2 C3 179.4(3)
N2 C1 C2 C3 -0.9(4)
N2 C5 C4 C3 -0.1(4)
O1 C23 C22 O6 -66.8(3)
O3 C16 C17 O4 -68.1(5)
C1 N2 C5 N3 178.0(2)
C1 N2 C5 C4 -1.4(4)
C1 C2 C3 C4 -0.6(5)
N3 C5 C4 C3 -179.5(3)
C5 N2 C1 K1 168.7(3)
C5 N2 C1 N1 -178.4(2)
C5 N2 C1 C2 1.9(3)
C5 N3 Si2' C9' 85.7(12)
C5 N3 Si2' C10' -37.6(19)
C5 N3 Si2' C11' -155.1(9)
C5 C4 C3 C2 1.1(5)
C19 O5 C20 C21 169.9(2)
C18 O4 C17 C16 177.7(4)
C20 O5 C19 C18 74.7(3)
C6 Si1 N1 K1 136.60(17)
C6 Si1 N1 C1 -38.6(3)
C21 O6 C22 C23 174.5(3)
C23 O1 C12 C13 -73.7(4)
C22 O6 C21 C20 -179.8(3)
C13 O2 C14 C15 177.2(3)
C7 Si1 N1 K1 -100.7(2)
C7 Si1 N1 C1 84.1(3)
C8 Si1 N1 K1 19.5(2)
C8 Si1 N1 C1 -155.7(2)
C12 O1 C23 C22 -173.6(3)
C14 O2 C13 C12 174.6(3)
C15 O3 C16 C17 -179.4(3)
C16 O3 C15 C14 175.4(3)
C17 O4 C18 C19 -169.3(3)
C10 Si2 N3 C5 -76.5(6)
C9 Si2 N3 C5 44.4(5)
C11 Si2 N3 C5 162.7(4)
Si2' N3 C5 N2 163.3(7)
Si2' N3 C5 C4 -17.3(8)

_cod_database_fobs_code 1543981
